data_7042852
loop_
_publ_author_name
'Zhang, Ya-Jun'
'Chen, Cheng'
'Ji, Min'
'Cai, Li-Xuan'
'Tan, Bin'
'Yang, Xiao-Dong'
'Zhang, Jie'

_publ_section_title
;
 Post-cycloaddition modification of a porous MOF for improved GC
 separation of ethanol and water
;
_journal_name_full 'Dalton Trans.'
_journal_paper_doi 10.1039/C7DT01147D
_journal_year 2017
_chemical_formula_sum 'C40 H32 N4 O4 Zn'
_chemical_formula_weight 698.07
_chemical_name_systematic
; 
 ? 
;
_space_group_IT_number 15
_symmetry_cell_setting monoclinic
_symmetry_space_group_name_Hall '-C 2yc'
_symmetry_space_group_name_H-M 'C 1 2/c 1'
_atom_sites_solution_hydrogens geom
_atom_sites_solution_primary direct
_atom_sites_solution_secondary difmap
_audit_creation_method SHELXL-97
_audit_update_record
;
2017-03-05 deposited with the CCDC.
2017-05-02 downloaded from the CCDC.
;
_cell_angle_alpha 90.00
_cell_angle_beta 111.555(4)
_cell_angle_gamma 90.00
_cell_formula_units_Z 8
_cell_length_a 24.6587(9)
_cell_length_b 24.8939(7)
_cell_length_c 22.3270(8)
_cell_measurement_reflns_used 6171
_cell_measurement_temperature 173(2)
_cell_measurement_theta_max 62.2160
_cell_measurement_theta_min 3.7590
_cell_volume 12747.0(8)
_computing_structure_refinement 'SHELXL-97 (Sheldrick, 1997)'
_computing_structure_solution 'SHELXS-97 (Sheldrick, 1990)'
_diffrn_ambient_temperature 173(2)
_diffrn_measured_fraction_theta_full 0.964
_diffrn_measured_fraction_theta_max 0.964
_diffrn_measurement_device_type 'SuperNova, Dual, Cu at zero, Atlas'
_diffrn_measurement_method '\w scans'
_diffrn_radiation_monochromator graphite
_diffrn_radiation_source 'fine-focus sealed tube'
_diffrn_radiation_type CuK\a
_diffrn_radiation_wavelength 1.54178
_diffrn_reflns_av_R_equivalents 0.0359
_diffrn_reflns_av_sigmaI/netI 0.0343
_diffrn_reflns_limit_h_max 30
_diffrn_reflns_limit_h_min -29
_diffrn_reflns_limit_k_max 30
_diffrn_reflns_limit_k_min -25
_diffrn_reflns_limit_l_max 27
_diffrn_reflns_limit_l_min -18
_diffrn_reflns_number 25463
_diffrn_reflns_theta_full 75.08
_diffrn_reflns_theta_max 75.08
_diffrn_reflns_theta_min 3.55
_exptl_absorpt_coefficient_mu 0.742
_exptl_absorpt_correction_T_max 0.9229
_exptl_absorpt_correction_T_min 0.8082
_exptl_crystal_colour yellow
_exptl_crystal_density_diffrn 0.727
_exptl_crystal_density_method 'not measured'
_exptl_crystal_description block
_exptl_crystal_F_000 2896
_exptl_crystal_size_max 0.30
_exptl_crystal_size_mid 0.18
_exptl_crystal_size_min 0.11
_platon_squeeze_details ' ?'
_refine_diff_density_max 0.712
_refine_diff_density_min -0.607
_refine_diff_density_rms 0.057
_refine_ls_extinction_method none
_refine_ls_goodness_of_fit_ref 1.030
_refine_ls_hydrogen_treatment mixed
_refine_ls_matrix_type full
_refine_ls_number_parameters 422
_refine_ls_number_reflns 12663
_refine_ls_number_restraints 5
_refine_ls_restrained_S_all 1.048
_refine_ls_R_factor_all 0.1221
_refine_ls_R_factor_gt 0.0853
_refine_ls_shift/su_max 0.001
_refine_ls_shift/su_mean 0.000
_refine_ls_structure_factor_coef Fsqd
_refine_ls_weighting_details 'calc w=1/[\s^2^(Fo^2^)+(0.1320P)^2^+0.0000P] where P=(Fo^2^+2Fc^2^)/3'
_refine_ls_weighting_scheme calc
_refine_ls_wR_factor_gt 0.2371
_refine_ls_wR_factor_ref 0.2595
_reflns_number_gt 5786
_reflns_number_total 12663
_reflns_threshold_expression >2sigma(I)
_cod_data_source_file c7dt01147d2.cif
_cod_data_source_block 1
_cod_depositor_comments
;
The following automatic conversions were performed:

'_symmetry_cell_setting' value 'Monoclinic' changed to 'monoclinic'
according to
/home/data/users/saulius/crontab/automatic-downloads/rss-feeds/RSC/lib/dictionaries/cif_core.dic
dictionary named 'cif_core.dic' version 2.4.2 from 2011-04-26.

Automatic conversion script
Id: cif_fix_values 4973 2017-02-22 13:04:09Z antanas 
;
_cod_original_cell_volume 12747.0(7)
_cod_original_sg_symbol_H-M 'C2/c  '
_cod_database_code 7042852

loop_
_symmetry_equiv_pos_as_xyz
'x, y, z'
'-x, y, -z+1/2'
'x+1/2, y+1/2, z'
'-x+1/2, y+1/2, -z+1/2'
'-x, -y, -z'
'x, -y, z-1/2'
'-x+1/2, -y+1/2, -z'
'x+1/2, -y+1/2, z-1/2'

loop_
_atom_site_label
_atom_site_type_symbol
_atom_site_fract_x
_atom_site_fract_y
_atom_site_fract_z
_atom_site_U_iso_or_equiv
_atom_site_adp_type
_atom_site_occupancy
_atom_site_symmetry_multiplicity
_atom_site_calc_flag
_atom_site_refinement_flags
Zn1 Zn 0.232212(19) 0.581905(18) 0.22880(2) 0.1038(2) Uani 1 1 d .
O1 O 0.27492(16) 0.50714(15) 0.31325(18) 0.1606(12) Uani 1 1 d .
O2 O 0.19245(15) 0.54820(14) 0.28056(15) 0.1439(10) Uani 1 1 d .
O3 O -0.22485(18) 1.0589(2) 0.1708(2) 0.1951(19) Uani 1 1 d .
O4 O -0.3041(2) 1.01343(17) 0.1417(2) 0.1820(14) Uani 1 1 d .
N1 N 0.16647(12) 0.63317(12) 0.17766(14) 0.1088(8) Uani 1 1 d .
N2 N -0.13364(16) 0.87583(16) -0.01626(15) 0.1250(10) Uani 1 1 d .
N3 N -0.20269(13) 0.13203(13) 0.28378(13) 0.1064(8) Uani 1 1 d .
N4 N 0.10865(16) 0.36459(15) 0.47476(14) 0.1212(10) Uani 1 1 d .
C1 C 0.2266(2) 0.51460(16) 0.3152(2) 0.1208(11) Uani 1 1 d .
C2 C 0.20652(15) 0.48369(15) 0.36076(17) 0.1069(9) Uani 1 1 d .
C3 C 0.15303(19) 0.4933(2) 0.3658(2) 0.1410(14) Uani 1 1 d .
H3 H 0.1272 0.5188 0.3381 0.169 Uiso 1 1 calc R
C4 C 0.13697(18) 0.4661(2) 0.4106(2) 0.1387(14) Uani 1 1 d .
H4 H 0.1001 0.4730 0.4134 0.166 Uiso 1 1 calc R
C5 C 0.17381(17) 0.42939(15) 0.45106(17) 0.1108(10) Uani 1 1 d .
C6 C 0.22588(19) 0.42053(16) 0.4459(2) 0.1217(11) Uani 1 1 d .
H6 H 0.2514 0.3948 0.4735 0.146 Uiso 1 1 calc R
C7 C 0.24323(19) 0.44705(18) 0.4027(2) 0.1345(13) Uani 1 1 d .
H7 H 0.2807 0.4403 0.4014 0.161 Uiso 1 1 calc R
C8 C 0.15864(19) 0.40308(18) 0.50328(17) 0.1332(14) Uani 1 1 d .
H8A H 0.1478 0.4309 0.5286 0.160 Uiso 1 1 calc R
H8B H 0.1930 0.3835 0.5327 0.160 Uiso 1 1 calc R
C9 C 0.0570(2) 0.3765(2) 0.4716(2) 0.1407(14) Uani 1 1 d .
H9 H 0.0495 0.4096 0.4883 0.169 Uiso 1 1 calc R
C10 C 0.0116(2) 0.3393(3) 0.4428(3) 0.1558(17) Uani 1 1 d .
H10 H -0.0271 0.3482 0.4385 0.187 Uiso 1 1 calc R
C11 C 0.0225(3) 0.2906(2) 0.4209(2) 0.1469(18) Uani 1 1 d D
C12 C 0.0776(3) 0.2805(2) 0.4285(2) 0.1531(17) Uani 1 1 d .
H12 H 0.0875 0.2468 0.4153 0.184 Uiso 1 1 calc R
C13 C 0.1185(2) 0.3166(2) 0.4538(2) 0.1447(15) Uani 1 1 d .
H13 H 0.1572 0.3082 0.4575 0.174 Uiso 1 1 calc R
C14 C -0.0210(2) 0.2462(2) 0.3903(3) 0.1680(18) Uiso 1 1 d D
H14 H -0.0073 0.2143 0.3771 0.202 Uiso 1 1 calc R
C15 C -0.0708(2) 0.2493(2) 0.3821(3) 0.1678(18) Uiso 1 1 d D
H15 H -0.0849 0.2805 0.3961 0.201 Uiso 1 1 calc R
C16 C -0.1130(3) 0.2042(2) 0.3497(2) 0.1433(17) Uani 1 1 d D
C17 C -0.1682(3) 0.21404(19) 0.3393(2) 0.1487(17) Uani 1 1 d .
H17 H -0.1779 0.2468 0.3547 0.178 Uiso 1 1 calc R
C18 C -0.21234(19) 0.17890(18) 0.3071(2) 0.1239(11) Uani 1 1 d .
H18 H -0.2513 0.1884 0.3013 0.149 Uiso 1 1 calc R
C19 C -0.14823(19) 0.1192(2) 0.2948(2) 0.1404(14) Uani 1 1 d .
H19 H -0.1396 0.0856 0.2801 0.168 Uiso 1 1 calc R
C20 C -0.1017(2) 0.1549(3) 0.3287(2) 0.166(2) Uani 1 1 d .
H20 H -0.0625 0.1446 0.3369 0.199 Uiso 1 1 calc R
C21 C 0.11243(19) 0.6244(2) 0.1718(3) 0.1454(16) Uani 1 1 d .
H21 H 0.1042 0.5926 0.1905 0.174 Uiso 1 1 calc R
C22 C 0.0682(2) 0.6573(3) 0.1415(3) 0.170(2) Uani 1 1 d .
H22 H 0.0300 0.6482 0.1388 0.204 Uiso 1 1 calc R
C23 C 0.0770(3) 0.7040(2) 0.1141(2) 0.157(2) Uani 1 1 d .
C24 C 0.1327(3) 0.71329(18) 0.1177(2) 0.1531(18) Uani 1 1 d .
H24 H 0.1412 0.7444 0.0981 0.184 Uiso 1 1 calc R
C25 C 0.1768(2) 0.67763(17) 0.14962(19) 0.1254(12) Uani 1 1 d .
H25 H 0.2153 0.6848 0.1518 0.150 Uiso 1 1 calc R
C26 C 0.0389(3) 0.7552(3) 0.0791(3) 0.207(3) Uiso 1 1 d D
H26 H 0.0538 0.7856 0.0645 0.248 Uiso 1 1 calc R
C27 C -0.0078(3) 0.7502(3) 0.0743(3) 0.207(3) Uiso 1 1 d D
H27 H -0.0233 0.7199 0.0882 0.249 Uiso 1 1 calc R
C28 C -0.0449(3) 0.8030(3) 0.0397(2) 0.160(2) Uani 1 1 d D
C29 C -0.1018(3) 0.7935(2) 0.0328(3) 0.1654(19) Uani 1 1 d .
H29 H -0.1107 0.7612 0.0499 0.198 Uiso 1 1 calc R
C30 C -0.1455(2) 0.8280(2) 0.0028(3) 0.1575(17) Uani 1 1 d .
H30 H -0.1847 0.8183 -0.0046 0.189 Uiso 1 1 calc R
C32 C -0.0356(2) 0.8522(3) 0.0172(3) 0.170(2) Uani 1 1 d .
H32 H 0.0029 0.8617 0.0213 0.205 Uiso 1 1 calc R
C33 C -0.1815(2) 0.91518(19) -0.0474(2) 0.1419(16) Uani 1 1 d .
H33A H -0.2156 0.8963 -0.0786 0.170 Uiso 1 1 calc R
H33B H -0.1681 0.9425 -0.0711 0.170 Uiso 1 1 calc R
C34 C -0.1993(2) 0.94264(18) 0.00402(17) 0.1213(12) Uani 1 1 d .
C35 C -0.2507(2) 0.93115(18) 0.0105(2) 0.1348(13) Uani 1 1 d .
H35 H -0.2748 0.9038 -0.0155 0.162 Uiso 1 1 calc R
C36 C -0.2686(2) 0.95733(18) 0.0527(2) 0.1395(14) Uani 1 1 d .
H36 H -0.3054 0.9493 0.0552 0.167 Uiso 1 1 calc R
C38 C -0.2341(2) 0.9948(2) 0.09120(19) 0.1307(14) Uani 1 1 d .
C39 C -0.1828(2) 1.0085(2) 0.0857(2) 0.167(2) Uani 1 1 d .
H39 H -0.1595 1.0362 0.1121 0.200 Uiso 1 1 calc R
C40 C -0.1641(2) 0.9821(2) 0.0418(3) 0.1609(19) Uani 1 1 d .
H40 H -0.1281 0.9912 0.0380 0.193 Uiso 1 1 calc R
C37 C -0.2545(3) 1.0249(2) 0.1434(3) 0.1455(16) Uani 1 1 d .
C31 C -0.0795(3) 0.8877(2) -0.0106(3) 0.1577(17) Uani 1 1 d .
H31 H -0.0715 0.9211 -0.0260 0.189 Uiso 1 1 calc R

loop_
_atom_site_aniso_label
_atom_site_aniso_U_11
_atom_site_aniso_U_22
_atom_site_aniso_U_33
_atom_site_aniso_U_23
_atom_site_aniso_U_13
_atom_site_aniso_U_12
Zn1 0.1054(3) 0.0972(3) 0.1130(3) -0.0029(2) 0.0452(2) -0.0028(2)
O1 0.152(2) 0.161(3) 0.202(3) 0.003(2) 0.104(2) -0.021(2)
O2 0.151(2) 0.140(2) 0.140(2) 0.019(2) 0.0523(18) -0.014(2)
O3 0.153(3) 0.219(4) 0.178(3) -0.069(3) 0.019(2) 0.048(3)
O4 0.210(4) 0.170(3) 0.200(3) -0.002(3) 0.115(3) 0.028(3)
N1 0.1070(18) 0.1047(19) 0.122(2) -0.0065(16) 0.0499(15) 0.0009(17)
N2 0.134(3) 0.130(3) 0.116(2) 0.0024(19) 0.0516(18) 0.035(2)
N3 0.1064(18) 0.113(2) 0.1041(17) -0.0012(16) 0.0433(14) -0.0143(17)
N4 0.138(3) 0.125(3) 0.0992(18) 0.0048(17) 0.0422(17) -0.034(2)
C1 0.130(3) 0.099(2) 0.126(3) -0.009(2) 0.038(2) -0.020(2)
C2 0.104(2) 0.102(2) 0.113(2) -0.0093(19) 0.0388(18) -0.0212(19)
C3 0.123(3) 0.155(4) 0.132(3) 0.034(3) 0.032(2) 0.017(3)
C4 0.115(3) 0.160(4) 0.149(3) 0.032(3) 0.058(2) 0.001(3)
C5 0.114(2) 0.111(2) 0.102(2) -0.0047(19) 0.0331(18) -0.029(2)
C6 0.126(3) 0.107(2) 0.131(3) 0.007(2) 0.046(2) 0.002(2)
C7 0.124(3) 0.118(3) 0.171(4) 0.012(3) 0.066(3) 0.007(3)
C8 0.150(3) 0.146(3) 0.097(2) -0.009(2) 0.037(2) -0.061(3)
C9 0.137(3) 0.149(4) 0.138(3) -0.017(3) 0.054(3) -0.028(3)
C10 0.139(3) 0.182(5) 0.157(4) 0.012(4) 0.066(3) -0.037(4)
C11 0.187(5) 0.131(4) 0.113(3) -0.003(3) 0.044(3) -0.070(4)
C12 0.174(4) 0.137(4) 0.148(4) -0.017(3) 0.059(3) -0.051(4)
C13 0.151(4) 0.125(3) 0.157(4) 0.000(3) 0.055(3) -0.024(3)
C16 0.164(4) 0.157(4) 0.109(3) -0.017(3) 0.051(3) -0.064(4)
C17 0.201(5) 0.112(3) 0.135(3) -0.022(3) 0.064(3) -0.049(4)
C18 0.132(3) 0.119(3) 0.122(3) -0.011(2) 0.048(2) -0.005(3)
C19 0.120(3) 0.147(4) 0.158(4) -0.033(3) 0.056(3) -0.024(3)
C20 0.111(3) 0.239(7) 0.144(4) -0.019(4) 0.041(3) -0.035(4)
C21 0.114(3) 0.131(3) 0.191(4) 0.039(3) 0.057(3) 0.012(3)
C22 0.119(3) 0.173(5) 0.208(5) 0.029(4) 0.048(3) 0.033(4)
C23 0.179(5) 0.150(4) 0.116(3) -0.007(3) 0.023(3) 0.075(4)
C24 0.202(5) 0.097(3) 0.135(3) 0.006(2) 0.033(3) 0.030(4)
C25 0.140(3) 0.113(3) 0.126(3) 0.002(2) 0.051(2) -0.007(3)
C28 0.175(5) 0.162(5) 0.123(3) -0.004(3) 0.031(3) 0.089(4)
C29 0.177(5) 0.126(4) 0.190(5) 0.016(3) 0.063(4) 0.053(4)
C30 0.157(4) 0.140(4) 0.185(5) 0.006(4) 0.074(3) 0.021(4)
C32 0.144(4) 0.205(6) 0.161(4) -0.004(4) 0.055(3) 0.067(4)
C33 0.162(4) 0.147(3) 0.110(3) -0.002(2) 0.041(2) 0.058(3)
C34 0.139(3) 0.121(3) 0.093(2) 0.006(2) 0.030(2) 0.047(3)
C35 0.153(4) 0.115(3) 0.149(3) 0.000(2) 0.070(3) 0.025(3)
C36 0.170(4) 0.113(3) 0.151(4) -0.004(3) 0.076(3) 0.013(3)
C38 0.136(3) 0.148(4) 0.107(2) 0.015(3) 0.042(2) 0.055(3)
C39 0.150(4) 0.155(4) 0.158(4) -0.055(4) 0.014(3) 0.016(4)
C40 0.129(3) 0.196(5) 0.157(4) -0.036(4) 0.052(3) 0.018(4)
C37 0.125(3) 0.131(4) 0.167(4) 0.006(3) 0.038(3) 0.037(3)
C31 0.172(5) 0.155(4) 0.168(4) -0.002(4) 0.088(4) 0.019(4)

loop_
_atom_type_symbol
_atom_type_description
_atom_type_scat_dispersion_real
_atom_type_scat_dispersion_imag
_atom_type_scat_source
C C 0.0181 0.0091 'International Tables Vol C Tables 4.2.6.8 and 6.1.1.4'
H H 0.0000 0.0000 'International Tables Vol C Tables 4.2.6.8 and 6.1.1.4'
N N 0.0311 0.0180 'International Tables Vol C Tables 4.2.6.8 and 6.1.1.4'
O O 0.0492 0.0322 'International Tables Vol C Tables 4.2.6.8 and 6.1.1.4'
Zn Zn -1.5491 0.6778 'International Tables Vol C Tables 4.2.6.8 and 6.1.1.4'

loop_
_geom_angle_atom_site_label_1
_geom_angle_atom_site_label_2
_geom_angle_atom_site_label_3
_geom_angle
_geom_angle_site_symmetry_1
_geom_angle_site_symmetry_3
O2 Zn1 O3 138.3(2) . 3_545
O2 Zn1 N3 111.07(12) . 3
O3 Zn1 N3 94.39(16) 3_545 3
O2 Zn1 N1 97.50(14) . .
O3 Zn1 N1 108.11(15) 3_545 .
N3 Zn1 N1 103.88(13) 3 .
O2 Zn1 C37 116.23(19) . 3_545
O3 Zn1 C37 26.78(17) 3_545 3_545
N3 Zn1 C37 120.76(17) 3 3_545
N1 Zn1 C37 103.17(14) . 3_545
O2 Zn1 C1 27.13(13) . .
O3 Zn1 C1 118.31(18) 3_545 .
N3 Zn1 C1 101.06(12) 3 .
N1 Zn1 C1 124.62(14) . .
C37 Zn1 C1 104.99(17) 3_545 .
C1 O2 Zn1 106.6(3) . .
C37 O3 Zn1 99.7(5) . 3_455
C21 N1 C25 116.8(4) . .
C21 N1 Zn1 121.3(3) . .
C25 N1 Zn1 121.8(3) . .
C31 N2 C30 119.9(4) . .
C31 N2 C33 119.6(5) . .
C30 N2 C33 120.4(4) . .
C19 N3 C18 117.2(4) . .
C19 N3 Zn1 119.1(3) . 3_445
C18 N3 Zn1 123.6(3) . 3_445
C9 N4 C13 119.4(4) . .
C9 N4 C8 121.2(4) . .
C13 N4 C8 119.4(4) . .
O1 C1 O2 121.9(4) . .
O1 C1 C2 121.1(4) . .
O2 C1 C2 117.0(4) . .
O1 C1 Zn1 75.7(3) . .
O2 C1 Zn1 46.2(2) . .
C2 C1 Zn1 163.3(3) . .
C7 C2 C3 117.8(4) . .
C7 C2 C1 120.2(4) . .
C3 C2 C1 121.9(4) . .
C4 C3 C2 120.6(4) . .
C5 C4 C3 120.5(4) . .
C6 C5 C4 118.3(4) . .
C6 C5 C8 120.8(4) . .
C4 C5 C8 120.7(4) . .
C5 C6 C7 122.6(4) . .
C6 C7 C2 120.2(4) . .
C5 C8 N4 110.4(3) . .
N4 C9 C10 118.6(5) . .
C11 C10 C9 121.0(5) . .
C12 C11 C10 116.6(5) . .
C12 C11 C14 116.1(6) . .
C10 C11 C14 127.4(6) . .
C13 C12 C11 120.8(6) . .
C12 C13 N4 123.5(5) . .
C15 C14 C11 123.2(6) . .
C14 C15 C16 121.3(6) . .
C17 C16 C20 115.5(4) . .
C17 C16 C15 115.5(6) . .
C20 C16 C15 129.0(6) . .
C16 C17 C18 122.9(5) . .
N3 C18 C17 122.6(4) . .
N3 C19 C20 120.9(5) . .
C16 C20 C19 120.7(5) . .
N1 C21 C22 124.1(5) . .
C21 C22 C23 121.1(5) . .
C22 C23 C24 116.0(5) . .
C22 C23 C26 137.1(7) . .
C24 C23 C26 106.9(6) . .
C23 C24 C25 120.3(5) . .
N1 C25 C24 121.6(5) . .
C27 C26 C23 110.9(8) . .
C26 C27 C28 109.6(8) . .
C32 C28 C29 114.4(5) . .
C32 C28 C27 138.9(7) . .
C29 C28 C27 106.7(6) . .
C30 C29 C28 122.9(6) . .
N2 C30 C29 119.9(5) . .
C31 C32 C28 122.3(6) . .
N2 C33 C34 109.8(3) . .
C35 C34 C40 119.2(4) . .
C35 C34 C33 121.4(4) . .
C40 C34 C33 119.2(5) . .
C36 C35 C34 122.1(5) . .
C38 C36 C35 119.4(5) . .
C36 C38 C39 120.6(4) . .
C36 C38 C37 119.5(5) . .
C39 C38 C37 119.8(5) . .
C38 C39 C40 120.4(5) . .
C34 C40 C39 118.1(5) . .
O3 C37 O4 128.2(6) . .
O3 C37 C38 115.0(6) . .
O4 C37 C38 115.8(5) . .
O3 C37 Zn1 53.5(4) . 3_455
O4 C37 Zn1 75.6(3) . 3_455
C38 C37 Zn1 168.5(4) . 3_455
N2 C31 C32 120.3(6) . .

loop_
_geom_bond_atom_site_label_1
_geom_bond_atom_site_label_2
_geom_bond_distance
_geom_bond_site_symmetry_2
Zn1 O2 1.958(3) .
Zn1 O3 2.033(4) 3_545
Zn1 N3 2.048(3) 3
Zn1 N1 2.049(3) .
Zn1 C37 2.493(6) 3_545
Zn1 C1 2.598(4) .
O1 C1 1.223(5) .
O2 C1 1.236(5) .
O3 C37 1.140(6) .
O3 Zn1 2.033(4) 3_455
O4 C37 1.240(6) .
N1 C21 1.309(5) .
N1 C25 1.341(5) .
N2 C31 1.326(6) .
N2 C30 1.332(6) .
N2 C33 1.495(5) .
N3 C19 1.313(5) .
N3 C18 1.335(5) .
N3 Zn1 2.048(3) 3_445
N4 C9 1.284(5) .
N4 C13 1.337(6) .
N4 C8 1.506(5) .
C1 C2 1.496(5) .
C2 C7 1.380(5) .
C2 C3 1.385(5) .
C3 C4 1.380(6) .
C4 C5 1.370(5) .
C5 C6 1.349(5) .
C5 C8 1.499(5) .
C6 C7 1.361(6) .
C9 C10 1.412(6) .
C10 C11 1.370(7) .
C11 C12 1.329(7) .
C11 C14 1.518(6) .
C12 C13 1.314(6) .
C14 C15 1.177(6) .
C15 C16 1.520(6) .
C16 C17 1.315(7) .
C16 C20 1.379(8) .
C17 C18 1.376(6) .
C19 C20 1.430(6) .
C21 C22 1.332(6) .
C22 C23 1.366(8) .
C23 C24 1.367(8) .
C23 C26 1.606(8) .
C24 C25 1.381(6) .
C26 C27 1.123(7) .
C27 C28 1.624(7) .
C28 C32 1.374(8) .
C28 C29 1.374(8) .
C29 C30 1.349(6) .
C32 C31 1.359(7) .
C33 C34 1.532(5) .
C34 C35 1.358(6) .
C34 C40 1.376(6) .
C35 C36 1.347(6) .
C36 C38 1.340(6) .
C38 C39 1.359(7) .
C38 C37 1.614(7) .
C39 C40 1.392(6) .
C37 Zn1 2.493(6) 3_455

loop_
_platon_squeeze_void_nr
_platon_squeeze_void_average_x
_platon_squeeze_void_average_y
_platon_squeeze_void_average_z
_platon_squeeze_void_volume
_platon_squeeze_void_count_electrons
1 -0.002 0.002 -0.010 7376.2 1584.6
